data_7041133
loop_
_publ_author_name
'Zhang, Ru-Xia'
'Chang, Yi-Xin'
'Shen, Hai-Yun'
'Wang, Wen-Min'
'Zhou, Xiao-Pu'
'Wang, Ni-Ni'
'Cui, Jian-Zhong'
'Gao, Hong-Ling'

_publ_section_title
;
 Modulation of the relaxation dynamics of linear-shaped tetranuclear
 rare-earth clusters through utilizing different solvents.
;
_journal_issue 47
_journal_name_full 'Dalton transactions (Cambridge, England : 2003)'
_journal_page_first 19117
_journal_page_last 19126
_journal_paper_doi 10.1039/c6dt03500k
_journal_volume 45
_journal_year 2016
_chemical_formula_moiety 'C150 H120 N8 O24 Tb4, 6(C2 H3 N)'
_chemical_formula_sum 'C162 H138 N14 O24 Tb4'
_chemical_formula_weight 3300.54
_space_group_crystal_system monoclinic
_space_group_IT_number 14
_space_group_name_Hall '-P 2yn'
_space_group_name_H-M_alt 'P 1 21/n 1'
_symmetry_space_group_name_Hall '-P 2yn'
_symmetry_space_group_name_H-M 'P 1 21/n 1'
_atom_sites_solution_hydrogens geom
_atom_sites_solution_primary direct
_audit_creation_date 2016-09-29
_audit_creation_method
;
Olex2 1.2
(compiled 2016.09.09 svn.r3337 for OlexSys, GUI svn.r5227)
;
_audit_update_record
;
2016-11-04 deposited with the CCDC.
2016-11-07 downloaded from the CCDC.
;
_cell_angle_alpha 90
_cell_angle_beta 105.937(2)
_cell_angle_gamma 90
_cell_formula_units_Z 2
_cell_length_a 17.345(2)
_cell_length_b 23.547(2)
_cell_length_c 18.849(2)
_cell_measurement_reflns_used 9132
_cell_measurement_temperature 113
_cell_measurement_theta_max 27.5
_cell_measurement_theta_min 3.1
_cell_volume 7402.5(13)
_computing_cell_refinement
;
CrystalClear-SM Expert 2.1 b42 (Rigaku, 2015)
;
_computing_data_collection
;
CrystalClear-SM Expert 2.1 b42 (Rigaku, 2015)
;
_computing_data_reduction
;
CrystalClear-SM Expert 2.1 b42 (Rigaku, 2015)
;
_computing_molecular_graphics 'Olex2 (Dolomanov et al., 2009)'
_computing_publication_material 'Olex2 (Dolomanov et al., 2009)'
_computing_structure_refinement 'ShelXL (Sheldrick, 2015)'
_computing_structure_solution 'ShelXS (Sheldrick, 2008)'
_diffrn_ambient_temperature 113
_diffrn_detector PILT
_diffrn_detector_area_resol_mean 5.8140
_diffrn_measured_fraction_theta_full 0.998
_diffrn_measured_fraction_theta_max 0.997
_diffrn_measurement_details
;
scan:
    Number of images: 360
               Slice: -105.0000 - 75.0000
         Image width: 0.5000
            Exp time: 10.0000
       Rotation axis: Omega
               Omega: 0.0000
                 Chi: 45.0000
                 Phi: 0.0000
                 XTD: 44.9558
              2theta: -15.0187
scan:
    Number of images: 300
               Slice: -105.0000 - 45.0000
         Image width: 0.5000
            Exp time: 10.0000
       Rotation axis: Omega
               Omega: 0.0000
                 Chi: 45.0000
                 Phi: 90.0000
                 XTD: 44.9558
              2theta: -15.0187
scan:
    Number of images: 300
               Slice: -105.0000 - 45.0000
         Image width: 0.5000
            Exp time: 10.0000
       Rotation axis: Omega
               Omega: 0.0000
                 Chi: 45.0000
                 Phi: 180.0000
                 XTD: 44.9558
              2theta: -15.0187
;
_diffrn_measurement_device
;
AFC10: Fixed Chi 2 circle
;
_diffrn_measurement_device_type 'Rigaku Pilatus 200K'
_diffrn_measurement_method '\w scans'
_diffrn_measurement_specimen_support Fiber
_diffrn_orient_matrix_type d*Trek
_diffrn_orient_matrix_UB_11 -0.034003
_diffrn_orient_matrix_UB_12 0.019144
_diffrn_orient_matrix_UB_13 -0.045522
_diffrn_orient_matrix_UB_21 -0.032338
_diffrn_orient_matrix_UB_22 -0.023554
_diffrn_orient_matrix_UB_23 0.014249
_diffrn_orient_matrix_UB_31 -0.025248
_diffrn_orient_matrix_UB_32 0.045604
_diffrn_orient_matrix_UB_33 0.018084
_diffrn_radiation_monochromator Confocal
_diffrn_radiation_type MoK\a
_diffrn_radiation_wavelength 0.71073
_diffrn_reflns_av_R_equivalents 0.1169
_diffrn_reflns_av_unetI/netI 0.1012
_diffrn_reflns_Laue_measured_fraction_full 0.998
_diffrn_reflns_Laue_measured_fraction_max 0.997
_diffrn_reflns_limit_h_max 21
_diffrn_reflns_limit_h_min -22
_diffrn_reflns_limit_k_max 30
_diffrn_reflns_limit_k_min -30
_diffrn_reflns_limit_l_max 24
_diffrn_reflns_limit_l_min -24
_diffrn_reflns_number 81827
_diffrn_reflns_point_group_measured_fraction_full 0.998
_diffrn_reflns_point_group_measured_fraction_max 0.997
_diffrn_reflns_theta_full 25.242
_diffrn_reflns_theta_max 27.512
_diffrn_reflns_theta_min 3.080
_diffrn_source 'Rotating Anode'
_diffrn_source_current 24.0
_diffrn_source_power 1.2
_diffrn_source_voltage 50.0
_exptl_absorpt_coefficient_mu 1.962
_exptl_absorpt_correction_T_max 1.000
_exptl_absorpt_correction_T_min 0.747
_exptl_absorpt_correction_type multi-scan
_exptl_crystal_colour Colorless
_exptl_crystal_density_diffrn 1.481
_exptl_crystal_density_method "'not measured'"
_exptl_crystal_description Prism
_exptl_crystal_F_000 3320
_exptl_crystal_preparation Fiber
_exptl_crystal_size_max 0.2
_exptl_crystal_size_mid 0.18
_exptl_crystal_size_min 0.12
_refine_diff_density_max 2.417
_refine_diff_density_min -1.036
_refine_diff_density_rms 0.176
_refine_ls_extinction_method none
_refine_ls_goodness_of_fit_ref 1.055
_refine_ls_hydrogen_treatment constr
_refine_ls_matrix_type full
_refine_ls_number_parameters 925
_refine_ls_number_reflns 16987
_refine_ls_number_restraints 0
_refine_ls_restrained_S_all 1.055
_refine_ls_R_factor_all 0.1253
_refine_ls_R_factor_gt 0.0628
_refine_ls_shift/su_max 0.002
_refine_ls_shift/su_mean 0.000
_refine_ls_structure_factor_coef Fsqd
_refine_ls_weighting_details 'w=1/[\s^2^(Fo^2^)+(0.0586P)^2^+44.7809P] where P=(Fo^2^+2Fc^2^)/3'
_refine_ls_weighting_scheme calc
_refine_ls_wR_factor_gt 0.1339
_refine_ls_wR_factor_ref 0.1638
_reflns_Friedel_coverage 0.000
_reflns_number_gt 10552
_reflns_number_total 16987
_reflns_threshold_expression 'I > 2\s(I)'
_cod_data_source_file c6dt03500k2.cif
_cod_data_source_block 7
_cod_depositor_comments
;
The following automatic conversions were performed:

'_exptl_absorpt_correction_type' value 'Multi-scan' changed to
'multi-scan' according to
/usr/data/users/saulius/crontab/automatic-downloads/rss-feeds/RSC/lib/dictionaries/cif_core.dic
dictionary named 'cif_core.dic' version 2.4.2 from 2011-04-26.

Automatic conversion script
Id: cif_fix_values 4268 2015-11-12 08:31:59Z antanas 

 Adding full bibliography for 7041127--7041135.cif.
;
_cod_original_cell_volume 7402.4(14)
_cod_database_code 7041133
_shelx_space_group_comment
;
The symmetry employed for this shelxl refinement is uniquely defined
by the following loop, which should always be used as a source of
symmetry information in preference to the above space-group names.
They are only intended as comments.
;
_shelx_estimated_absorpt_t_max 0.799
_shelx_estimated_absorpt_t_min 0.695
_olex2_refinement_description
;
1. Fixed Uiso
 At 1.2 times of:
  All C(H) groups, H12 of O12, All C(H,H) groups
 At 1.5 times of:
  All C(H,H,H) groups, H3 of O3
2.a Secondary CH2 refined with riding coordinates:
 C74(H74A,H74B)
2.b Aromatic/amide H refined with riding coordinates:
 O12(H12), C3(H3A), C4(H4), C5(H5), C7(H7), C8(H8), C10(H10), C14(H14),
 C15(H15), C16(H16), C17(H17), C18(H18), C21(H21), C24(H24), C25(H25), C26(H26),
  C27(H27), C28(H28), C29(H29), C30(H30), C31(H31), C32(H32), C33(H33),
 C36(H36), C39(H39), C40(H40), C41(H41), C42(H42), C43(H43), C44(H44), C45(H45),
  C46(H46), C47(H47), C48(H48), C51(H51), C54(H54), C55(H55), C56(H56),
 C57(H57), C58(H58), C59(H59), C60(H60), C61(H61), C62(H62), C63(H63), C66(H66),
  C69(H69), C70(H70), C71(H71), C72(H72), C73(H73)
2.c Idealised Me refined as rotating group:
 C13(H13A,H13B,H13C), C75(H75A,H75B,H75C), C77(H77A,H77B,H77C), C79(H79A,H79B,
 H79C), C81(H81A,H81B,H81C)
2.d Idealised tetrahedral OH refined as rotating group:
 O3(H3)
;
_shelx_shelxl_version_number 2014/8
_olex2_submission_special_instructions 'No special instructions were received'

loop_
_space_group_symop_operation_xyz
'x, y, z'
'-x+1/2, y+1/2, -z+1/2'
'-x, -y, -z'
'x-1/2, -y-1/2, z-1/2'

loop_
_atom_site_label
_atom_site_type_symbol
_atom_site_fract_x
_atom_site_fract_y
_atom_site_fract_z
_atom_site_U_iso_or_equiv
_atom_site_adp_type
_atom_site_occupancy
_atom_site_site_symmetry_order
_atom_site_calc_flag
_atom_site_refinement_flags_posn
Tb1 Tb 0.97881(2) 0.92046(2) 0.97429(2) 0.02353(10) Uani 1 1 d .
Tb2 Tb 0.98073(2) 0.70965(2) 0.79666(2) 0.02649(11) Uani 1 1 d .
O1 O 0.9192(3) 1.0120(2) 0.9774(3) 0.0256(11) Uani 1 1 d .
O2 O 1.0515(3) 0.8349(2) 0.9977(3) 0.0296(12) Uani 1 1 d .
O3 O 1.1355(4) 0.6597(2) 0.9363(3) 0.0395(14) Uani 1 1 d .
H3 H 1.1269 0.6384 0.8992 0.059 Uiso 1 1 calc GR
O4 O 0.9944(3) 0.9215(2) 1.0997(3) 0.0305(12) Uani 1 1 d .
O5 O 0.8690(3) 0.8754(2) 0.9947(3) 0.0324(13) Uani 1 1 d .
O6 O 1.1053(3) 0.7341(2) 0.7839(3) 0.0335(13) Uani 1 1 d .
O7 O 0.9639(3) 0.7856(2) 0.7128(3) 0.0299(12) Uani 1 1 d .
O8 O 0.9317(3) 0.6409(2) 0.8609(3) 0.0355(14) Uani 1 1 d .
O9 O 0.8445(3) 0.7259(2) 0.7788(3) 0.0300(12) Uani 1 1 d .
O10 O 1.0591(3) 0.6229(2) 0.8024(3) 0.0329(13) Uani 1 1 d .
O11 O 0.9428(3) 0.6663(3) 0.6838(3) 0.0374(14) Uani 1 1 d .
O12 O 1.0620(3) 0.9353(2) 0.8892(3) 0.0338(13) Uani 1 1 d .
H12 H 1.0923 0.9691 0.9033 0.041 Uiso 1 1 calc R
N1 N 0.8655(4) 0.9408(3) 0.8659(3) 0.0249(14) Uani 1 1 d .
N2 N 0.9429(4) 0.8433(3) 0.8762(3) 0.0272(14) Uani 1 1 d .
N3 N 0.9883(4) 0.7937(3) 0.8848(3) 0.0254(14) Uani 1 1 d .
N4 N 1.0827(4) 0.7054(3) 0.9211(4) 0.0289(15) Uani 1 1 d .
C1 C 0.8213(5) 0.9882(3) 0.8663(4) 0.0268(17) Uani 1 1 d .
C2 C 0.8504(5) 1.0256(3) 0.9266(4) 0.0267(17) Uani 1 1 d .
C3 C 0.8067(5) 1.0740(3) 0.9293(4) 0.0289(17) Uani 1 1 d .
H3A H 0.8258 1.1001 0.9687 0.035 Uiso 1 1 calc R
C4 C 0.7349(5) 1.0860(4) 0.8755(5) 0.0345(19) Uani 1 1 d .
H4 H 0.7066 1.1199 0.8791 0.041 Uiso 1 1 calc R
C5 C 0.7050(5) 1.0500(3) 0.8186(5) 0.0314(18) Uani 1 1 d .
H5 H 0.6556 1.0582 0.7832 0.038 Uiso 1 1 calc R
C6 C 0.7485(5) 0.9996(3) 0.8121(4) 0.0290(17) Uani 1 1 d .
C7 C 0.7252(5) 0.9605(4) 0.7524(4) 0.0312(18) Uani 1 1 d .
H7 H 0.6779 0.9670 0.7136 0.037 Uiso 1 1 calc R
C8 C 0.7715(5) 0.9133(3) 0.7510(4) 0.0308(18) Uani 1 1 d .
H8 H 0.7572 0.8874 0.7108 0.037 Uiso 1 1 calc R
C9 C 0.8402(4) 0.9039(3) 0.8101(4) 0.0261(17) Uani 1 1 d .
C10 C 0.8871(4) 0.8512(3) 0.8160(4) 0.0275(17) Uani 1 1 d .
H10 H 0.8766 0.8242 0.7771 0.033 Uiso 1 1 calc R
C11 C 1.0418(4) 0.7953(3) 0.9499(4) 0.0270(17) Uani 1 1 d .
C12 C 1.0983(5) 0.7449(3) 0.9689(4) 0.0262(17) Uani 1 1 d .
C13 C 1.1673(5) 0.7464(4) 1.0357(5) 0.040(2) Uani 1 1 d .
H13A H 1.1643 0.7139 1.0673 0.060 Uiso 1 1 calc GR
H13B H 1.1659 0.7817 1.0629 0.060 Uiso 1 1 calc GR
H13C H 1.2174 0.7446 1.0213 0.060 Uiso 1 1 calc GR
C14 C 1.0581(5) 0.9570(4) 1.2408(5) 0.039(2) Uani 1 1 d .
H14 H 1.0921 0.9528 1.2094 0.047 Uiso 1 1 calc R
C15 C 1.0864(5) 0.9835(4) 1.3077(5) 0.038(2) Uani 1 1 d .
H15 H 1.1405 0.9961 1.3227 0.046 Uiso 1 1 calc R
C16 C 1.0374(6) 0.9921(4) 1.3536(5) 0.049(2) Uani 1 1 d .
H16 H 1.0567 1.0116 1.3992 0.059 Uiso 1 1 calc R
C17 C 0.9601(6) 0.9718(4) 1.3318(5) 0.043(2) Uani 1 1 d .
H17 H 0.9262 0.9765 1.3633 0.052 Uiso 1 1 calc R
C18 C 0.9312(5) 0.9446(4) 1.2649(5) 0.037(2) Uani 1 1 d .
H18 H 0.8773 0.9315 1.2503 0.044 Uiso 1 1 calc R
C19 C 0.9804(5) 0.9361(3) 1.2185(4) 0.0284(17) Uani 1 1 d .
C20 C 0.9503(5) 0.9120(3) 1.1423(4) 0.0303(18) Uani 1 1 d .
C21 C 0.8778(5) 0.8827(4) 1.1214(5) 0.041(2) Uani 1 1 d .
H21 H 0.8531 0.8726 1.1588 0.049 Uiso 1 1 calc R
C22 C 0.8393(5) 0.8675(4) 1.0489(5) 0.036(2) Uani 1 1 d .
C23 C 0.7557(5) 0.8432(4) 1.0278(5) 0.0338(19) Uani 1 1 d .
C24 C 0.7122(5) 0.8338(4) 1.0785(5) 0.038(2) Uani 1 1 d .
H24 H 0.7364 0.8405 1.1294 0.046 Uiso 1 1 calc R
C25 C 0.6339(6) 0.8148(4) 1.0551(6) 0.046(2) Uani 1 1 d .
H25 H 0.6049 0.8085 1.0904 0.055 Uiso 1 1 calc R
C26 C 0.5971(6) 0.8048(4) 0.9815(5) 0.044(2) Uani 1 1 d .
H26 H 0.5433 0.7915 0.9660 0.053 Uiso 1 1 calc R
C27 C 0.6402(6) 0.8145(5) 0.9307(6) 0.057(3) Uani 1 1 d .
H27 H 0.6161 0.8080 0.8797 0.069 Uiso 1 1 calc R
C28 C 0.7178(6) 0.8337(5) 0.9544(5) 0.049(3) Uani 1 1 d .
H28 H 0.7464 0.8407 0.9189 0.059 Uiso 1 1 calc R
C29 C 1.2608(5) 0.7804(4) 0.7021(5) 0.042(2) Uani 1 1 d .
H29 H 1.2336 0.8081 0.6675 0.051 Uiso 1 1 calc R
C30 C 1.3419(6) 0.7705(5) 0.7115(6) 0.055(3) Uani 1 1 d .
H30 H 1.3699 0.7921 0.6839 0.065 Uiso 1 1 calc R
C31 C 1.3819(5) 0.7305(5) 0.7597(6) 0.052(3) Uani 1 1 d .
H31 H 1.4372 0.7238 0.7652 0.062 Uiso 1 1 calc R
C32 C 1.3417(5) 0.6993(4) 0.8007(5) 0.045(2) Uani 1 1 d .
H32 H 1.3693 0.6712 0.8343 0.054 Uiso 1 1 calc R
C33 C 1.2613(5) 0.7093(4) 0.7925(5) 0.039(2) Uani 1 1 d .
H33 H 1.2342 0.6880 0.8210 0.046 Uiso 1 1 calc R
C34 C 1.2190(5) 0.7502(4) 0.7430(5) 0.0347(19) Uani 1 1 d .
C35 C 1.1316(5) 0.7581(3) 0.7354(5) 0.0308(18) Uani 1 1 d .
C36 C 1.0837(5) 0.7898(4) 0.6766(4) 0.0337(19) Uani 1 1 d .
H36 H 1.1075 0.8035 0.6401 0.040 Uiso 1 1 calc R
C37 C 1.0029(5) 0.8025(3) 0.6689(4) 0.0290(18) Uani 1 1 d .
C38 C 0.9570(5) 0.8378(4) 0.6048(4) 0.0333(19) Uani 1 1 d .
C39 C 0.9935(6) 0.8681(4) 0.5604(5) 0.046(2) Uani 1 1 d .
H39 H 1.0504 0.8680 0.5712 0.055 Uiso 1 1 calc R
C40 C 0.9490(6) 0.8986(5) 0.5004(5) 0.054(3) Uani 1 1 d .
H40 H 0.9751 0.9198 0.4709 0.065 Uiso 1 1 calc R
C41 C 0.8668(7) 0.8981(4) 0.4837(5) 0.050(3) Uani 1 1 d .
H41 H 0.8357 0.9182 0.4418 0.060 Uiso 1 1 calc R
C42 C 0.8298(6) 0.8686(4) 0.5274(6) 0.049(2) Uani 1 1 d .
H42 H 0.7729 0.8683 0.5159 0.058 Uiso 1 1 calc R
C43 C 0.8741(5) 0.8393(4) 0.5878(5) 0.042(2) Uani 1 1 d .
H43 H 0.8476 0.8197 0.6184 0.050 Uiso 1 1 calc R
C44 C 0.9332(5) 0.5270(4) 0.8945(5) 0.037(2) Uani 1 1 d .
H44 H 0.9767 0.5413 0.8784 0.045 Uiso 1 1 calc R
C45 C 0.9371(7) 0.4723(4) 0.9235(6) 0.055(3) Uani 1 1 d .
H45 H 0.9825 0.4490 0.9260 0.066 Uiso 1 1 calc R
C46 C 0.8746(8) 0.4523(4) 0.9486(5) 0.061(3) Uani 1 1 d .
H46 H 0.8782 0.4155 0.9700 0.074 Uiso 1 1 calc R
C47 C 0.8074(8) 0.4846(5) 0.9431(6) 0.061(3) Uani 1 1 d .
H47 H 0.7642 0.4698 0.9592 0.074 Uiso 1 1 calc R
C48 C 0.8025(6) 0.5393(4) 0.9137(5) 0.047(2) Uani 1 1 d .
H48 H 0.7562 0.5618 0.9105 0.056 Uiso 1 1 calc R
C49 C 0.8658(5) 0.5610(4) 0.8890(5) 0.036(2) Uani 1 1 d .
C50 C 0.8637(5) 0.6181(3) 0.8550(4) 0.0312(18) Uani 1 1 d .
C51 C 0.7906(5) 0.6426(3) 0.8184(4) 0.0313(18) Uani 1 1 d .
H51 H 0.7426 0.6226 0.8169 0.038 Uiso 1 1 calc R
C52 C 0.7849(5) 0.6953(3) 0.7837(4) 0.0309(18) Uani 1 1 d .
C53 C 0.7042(5) 0.7205(3) 0.7482(4) 0.0292(18) Uani 1 1 d .
C54 C 0.6398(5) 0.6870(4) 0.7074(5) 0.038(2) Uani 1 1 d .
H54 H 0.6467 0.6473 0.7028 0.046 Uiso 1 1 calc R
C55 C 0.5662(5) 0.7120(4) 0.6738(5) 0.040(2) Uani 1 1 d .
H55 H 0.5233 0.6895 0.6454 0.048 Uiso 1 1 calc R
C56 C 0.5553(5) 0.7688(4) 0.6815(5) 0.044(2) Uani 1 1 d .
H56 H 0.5047 0.7856 0.6590 0.053 Uiso 1 1 calc R
C57 C 0.6196(5) 0.8027(4) 0.7232(5) 0.042(2) Uani 1 1 d .
H57 H 0.6125 0.8422 0.7292 0.051 Uiso 1 1 calc R
C58 C 0.6910(5) 0.7779(4) 0.7541(5) 0.039(2) Uani 1 1 d .
H58 H 0.7341 0.8009 0.7811 0.047 Uiso 1 1 calc R
C59 C 1.1528(5) 0.5254(4) 0.8477(5) 0.037(2) Uani 1 1 d .
H59 H 1.1208 0.5377 0.8785 0.044 Uiso 1 1 calc R
C60 C 1.2101(6) 0.4825(4) 0.8728(6) 0.046(2) Uani 1 1 d .
H60 H 1.2178 0.4666 0.9206 0.056 Uiso 1 1 calc R
C61 C 1.2555(6) 0.4634(4) 0.8269(6) 0.048(2) Uani 1 1 d .
H61 H 1.2933 0.4337 0.8428 0.058 Uiso 1 1 calc R
C62 C 1.2453(6) 0.4877(4) 0.7585(6) 0.048(2) Uani 1 1 d .
H62 H 1.2766 0.4747 0.7277 0.058 Uiso 1 1 calc R
C63 C 1.1896(5) 0.5313(4) 0.7336(5) 0.043(2) Uani 1 1 d .
H63 H 1.1839 0.5480 0.6866 0.052 Uiso 1 1 calc R
C64 C 1.1420(5) 0.5503(4) 0.7786(5) 0.037(2) Uani 1 1 d .
C65 C 1.0784(5) 0.5938(4) 0.7527(5) 0.0320(19) Uani 1 1 d .
C66 C 1.0412(5) 0.5994(4) 0.6774(5) 0.038(2) Uani 1 1 d .
H66 H 1.0625 0.5777 0.6447 0.045 Uiso 1 1 calc R
C67 C 0.9748(5) 0.6344(4) 0.6456(5) 0.036(2) Uani 1 1 d .
C68 C 0.9407(5) 0.6368(4) 0.5646(5) 0.043(2) Uani 1 1 d .
C69 C 0.9510(6) 0.5942(5) 0.5162(6) 0.058(3) Uani 1 1 d .
H69 H 0.9818 0.5615 0.5353 0.069 Uiso 1 1 calc R
C70 C 0.9171(8) 0.5992(7) 0.4413(6) 0.075(4) Uani 1 1 d .
H70 H 0.9249 0.5701 0.4091 0.090 Uiso 1 1 calc R
C71 C 0.8718(7) 0.6465(7) 0.4129(6) 0.078(4) Uani 1 1 d .
H71 H 0.8484 0.6497 0.3611 0.094 Uiso 1 1 calc R
C72 C 0.8603(6) 0.6892(6) 0.4591(6) 0.064(3) Uani 1 1 d .
H72 H 0.8292 0.7216 0.4394 0.077 Uiso 1 1 calc R
C73 C 0.8947(5) 0.6844(5) 0.5351(5) 0.047(2) Uani 1 1 d .
H73 H 0.8869 0.7137 0.5671 0.057 Uiso 1 1 calc R
C74 C 1.0817(5) 0.9117(4) 0.8257(5) 0.036(2) Uani 1 1 d .
H74A H 1.0897 0.9429 0.7933 0.043 Uiso 1 1 calc R
H74B H 1.0365 0.8881 0.7973 0.043 Uiso 1 1 calc R
C75 C 1.1562(6) 0.8761(4) 0.8478(6) 0.051(3) Uani 1 1 d .
H75A H 1.1994 0.8980 0.8808 0.077 Uiso 1 1 calc GR
H75B H 1.1721 0.8651 0.8036 0.077 Uiso 1 1 calc GR
H75C H 1.1457 0.8419 0.8733 0.077 Uiso 1 1 calc GR
N5 N 0.8962(14) 0.6379(7) 0.0701(9) 0.179(10) Uani 1 1 d .
C76 C 0.8893(10) 0.6715(7) 0.0290(8) 0.086(5) Uani 1 1 d .
C77 C 0.8703(9) 0.7234(6) -0.0064(8) 0.082(4) Uani 1 1 d .
H77A H 0.8130 0.7310 -0.0146 0.124 Uiso 1 1 calc GR
H77B H 0.8831 0.7223 -0.0539 0.124 Uiso 1 1 calc GR
H77C H 0.9015 0.7535 0.0244 0.124 Uiso 1 1 calc GR
N6 N 0.3200(8) 0.3653(7) -0.0128(7) 0.112(5) Uani 1 1 d .
C78 C 0.3611(8) 0.3520(6) 0.0437(8) 0.071(4) Uani 1 1 d .
C79 C 0.4124(7) 0.3341(5) 0.1140(7) 0.069(3) Uani 1 1 d .
H79A H 0.3822 0.3095 0.1387 0.103 Uiso 1 1 calc GR
H79B H 0.4318 0.3675 0.1448 0.103 Uiso 1 1 calc GR
H79C H 0.4582 0.3130 0.1063 0.103 Uiso 1 1 calc GR
N7 N 0.2168(6) 0.0015(4) -0.0846(6) 0.062(2) Uani 1 1 d .
C80 C 0.2702(8) 0.0121(5) -0.0360(7) 0.060(3) Uani 1 1 d .
C81 C 0.3365(9) 0.0285(6) 0.0258(9) 0.093(5) Uani 1 1 d .
H81A H 0.3808 0.0423 0.0076 0.140 Uiso 1 1 calc GR
H81B H 0.3543 -0.0043 0.0580 0.140 Uiso 1 1 calc GR
H81C H 0.3191 0.0588 0.0536 0.140 Uiso 1 1 calc GR

loop_
_atom_site_aniso_label
_atom_site_aniso_U_11
_atom_site_aniso_U_22
_atom_site_aniso_U_33
_atom_site_aniso_U_23
_atom_site_aniso_U_13
_atom_site_aniso_U_12
Tb1 0.02432(19) 0.02228(19) 0.02479(19) 0.00169(16) 0.00808(14) -0.00034(15)
Tb2 0.02584(19) 0.0247(2) 0.0307(2) 0.00226(17) 0.01067(16) 0.00033(16)
O1 0.021(3) 0.027(3) 0.028(3) 0.002(2) 0.005(2) 0.002(2)
O2 0.037(3) 0.024(3) 0.027(3) 0.004(2) 0.008(2) 0.002(2)
O3 0.047(4) 0.029(3) 0.045(4) 0.002(3) 0.017(3) 0.011(3)
O4 0.033(3) 0.033(3) 0.027(3) 0.007(2) 0.011(2) -0.002(3)
O5 0.033(3) 0.036(3) 0.031(3) 0.002(3) 0.013(2) -0.005(3)
O6 0.033(3) 0.030(3) 0.041(3) 0.011(3) 0.016(3) 0.000(2)
O7 0.026(3) 0.036(3) 0.030(3) 0.006(3) 0.012(2) 0.004(2)
O8 0.035(3) 0.030(3) 0.042(3) 0.004(3) 0.011(3) -0.004(3)
O9 0.027(3) 0.026(3) 0.039(3) 0.001(2) 0.012(2) -0.002(2)
O10 0.038(3) 0.027(3) 0.034(3) -0.004(3) 0.011(3) 0.000(3)
O11 0.035(3) 0.039(4) 0.037(3) -0.001(3) 0.009(3) 0.003(3)
O12 0.039(3) 0.029(3) 0.038(3) -0.003(3) 0.019(3) -0.002(2)
N1 0.029(3) 0.025(3) 0.023(3) 0.002(3) 0.011(3) -0.001(3)
N2 0.028(3) 0.023(3) 0.031(4) 0.007(3) 0.010(3) 0.001(3)
N3 0.024(3) 0.019(3) 0.032(3) 0.004(3) 0.005(3) 0.002(3)
N4 0.034(4) 0.021(3) 0.034(4) 0.008(3) 0.014(3) 0.003(3)
C1 0.030(4) 0.025(4) 0.028(4) -0.002(3) 0.013(3) 0.001(3)
C2 0.028(4) 0.028(4) 0.029(4) 0.003(3) 0.016(3) -0.003(3)
C3 0.030(4) 0.031(4) 0.025(4) -0.001(3) 0.006(3) -0.003(3)
C4 0.033(4) 0.033(5) 0.036(5) 0.005(4) 0.008(4) 0.006(4)
C5 0.033(4) 0.027(4) 0.034(4) 0.007(4) 0.010(4) 0.006(4)
C6 0.031(4) 0.030(4) 0.026(4) 0.004(3) 0.009(3) -0.002(4)
C7 0.022(4) 0.041(5) 0.028(4) 0.003(4) 0.001(3) 0.001(4)
C8 0.039(5) 0.022(4) 0.030(4) -0.001(3) 0.008(4) 0.001(4)
C9 0.025(4) 0.028(4) 0.026(4) 0.006(3) 0.007(3) -0.001(3)
C10 0.027(4) 0.024(4) 0.033(4) -0.003(3) 0.012(4) -0.002(3)
C11 0.026(4) 0.028(4) 0.032(4) 0.005(4) 0.017(3) -0.004(3)
C12 0.028(4) 0.027(4) 0.027(4) 0.007(3) 0.013(3) 0.004(3)
C13 0.039(5) 0.038(5) 0.037(5) -0.002(4) 0.001(4) 0.009(4)
C14 0.048(5) 0.037(5) 0.037(5) 0.000(4) 0.019(4) 0.003(4)
C15 0.036(5) 0.042(5) 0.032(5) 0.001(4) 0.002(4) -0.004(4)
C16 0.059(6) 0.052(6) 0.032(5) -0.004(5) 0.007(5) 0.005(5)
C17 0.059(6) 0.046(6) 0.031(5) 0.005(4) 0.022(4) 0.006(5)
C18 0.031(4) 0.045(5) 0.033(5) 0.007(4) 0.007(4) 0.005(4)
C19 0.028(4) 0.031(4) 0.029(4) 0.002(3) 0.012(3) 0.002(3)
C20 0.034(4) 0.029(4) 0.029(4) 0.010(4) 0.010(3) 0.001(3)
C21 0.038(5) 0.058(6) 0.033(5) 0.004(4) 0.020(4) -0.003(4)
C22 0.036(5) 0.030(5) 0.043(5) 0.003(4) 0.013(4) 0.004(4)
C23 0.032(4) 0.034(5) 0.040(5) 0.004(4) 0.017(4) -0.005(4)
C24 0.037(5) 0.043(5) 0.040(5) 0.000(4) 0.018(4) -0.003(4)
C25 0.042(5) 0.047(6) 0.057(6) 0.004(5) 0.029(5) -0.006(4)
C26 0.037(5) 0.046(6) 0.050(6) -0.002(5) 0.013(4) -0.003(4)
C27 0.040(6) 0.083(8) 0.052(6) -0.004(6) 0.017(5) -0.018(5)
C28 0.042(5) 0.068(7) 0.042(5) -0.004(5) 0.021(4) -0.019(5)
C29 0.040(5) 0.042(5) 0.051(6) 0.010(4) 0.023(4) 0.000(4)
C30 0.036(5) 0.077(8) 0.055(6) 0.022(6) 0.020(5) 0.007(5)
C31 0.025(5) 0.076(8) 0.057(6) -0.003(6) 0.016(4) 0.006(5)
C32 0.035(5) 0.050(6) 0.048(6) 0.006(5) 0.011(4) 0.015(4)
C33 0.037(5) 0.045(5) 0.034(5) 0.000(4) 0.010(4) 0.003(4)
C34 0.032(4) 0.037(5) 0.035(5) 0.003(4) 0.009(4) 0.000(4)
C35 0.028(4) 0.029(4) 0.039(5) -0.004(4) 0.015(4) -0.001(3)
C36 0.035(4) 0.038(5) 0.032(4) 0.010(4) 0.016(4) 0.001(4)
C37 0.025(4) 0.030(4) 0.032(4) 0.001(3) 0.008(3) -0.006(3)
C38 0.030(4) 0.036(5) 0.034(4) 0.001(4) 0.010(4) 0.009(4)
C39 0.044(5) 0.053(6) 0.045(5) 0.013(5) 0.021(5) 0.016(5)
C40 0.057(7) 0.064(7) 0.045(6) 0.024(5) 0.020(5) 0.013(5)
C41 0.063(7) 0.044(6) 0.039(5) 0.003(5) 0.008(5) 0.014(5)
C42 0.033(5) 0.048(6) 0.062(6) 0.008(5) 0.007(5) 0.005(4)
C43 0.034(5) 0.048(6) 0.042(5) 0.009(4) 0.009(4) 0.000(4)
C44 0.032(5) 0.029(5) 0.041(5) 0.008(4) -0.005(4) -0.008(4)
C45 0.058(7) 0.035(5) 0.053(6) 0.014(5) -0.017(5) -0.009(5)
C46 0.099(9) 0.030(5) 0.040(6) 0.021(5) -0.005(6) -0.017(6)
C47 0.100(9) 0.040(6) 0.047(6) 0.004(5) 0.025(6) -0.018(6)
C48 0.059(6) 0.035(5) 0.053(6) -0.002(5) 0.025(5) -0.012(5)
C49 0.046(5) 0.029(5) 0.033(5) 0.002(4) 0.011(4) -0.008(4)
C50 0.040(5) 0.024(4) 0.032(4) -0.009(3) 0.015(4) -0.011(4)
C51 0.032(4) 0.029(4) 0.036(5) 0.002(4) 0.014(4) -0.006(3)
C52 0.033(4) 0.031(5) 0.031(4) -0.005(4) 0.011(4) -0.002(4)
C53 0.029(4) 0.033(5) 0.030(4) -0.001(4) 0.017(3) -0.001(3)
C54 0.046(5) 0.032(5) 0.040(5) -0.005(4) 0.019(4) -0.011(4)
C55 0.025(4) 0.049(6) 0.043(5) -0.003(5) 0.007(4) -0.012(4)
C56 0.031(5) 0.051(6) 0.054(6) -0.001(5) 0.018(4) -0.001(4)
C57 0.028(4) 0.035(5) 0.066(6) -0.014(5) 0.017(4) 0.003(4)
C58 0.037(5) 0.030(5) 0.053(6) -0.012(4) 0.016(4) -0.007(4)
C59 0.032(5) 0.038(5) 0.041(5) 0.001(4) 0.012(4) 0.005(4)
C60 0.054(6) 0.034(5) 0.051(6) 0.003(4) 0.016(5) -0.001(4)
C61 0.036(5) 0.043(6) 0.064(7) -0.008(5) 0.010(5) 0.012(4)
C62 0.039(5) 0.053(6) 0.058(6) -0.009(5) 0.022(5) 0.003(5)
C63 0.040(5) 0.047(6) 0.046(5) 0.003(5) 0.017(4) 0.004(4)
C64 0.034(5) 0.036(5) 0.043(5) -0.006(4) 0.014(4) 0.000(4)
C65 0.030(4) 0.031(5) 0.039(5) -0.002(4) 0.014(4) 0.000(3)
C66 0.042(5) 0.041(5) 0.035(5) -0.001(4) 0.019(4) 0.007(4)
C67 0.038(5) 0.035(5) 0.039(5) -0.003(4) 0.016(4) -0.011(4)
C68 0.030(5) 0.061(6) 0.041(5) 0.002(5) 0.013(4) -0.007(4)
C69 0.052(6) 0.076(8) 0.045(6) -0.015(6) 0.012(5) -0.004(6)
C70 0.067(8) 0.115(12) 0.042(6) -0.019(7) 0.013(6) -0.006(8)
C71 0.043(6) 0.156(15) 0.036(6) -0.003(8) 0.011(5) -0.012(8)
C72 0.035(5) 0.107(10) 0.051(7) 0.029(7) 0.012(5) -0.009(6)
C73 0.038(5) 0.063(7) 0.037(5) 0.005(5) 0.005(4) -0.007(5)
C74 0.039(5) 0.035(5) 0.036(5) -0.008(4) 0.015(4) -0.014(4)
C75 0.057(6) 0.037(5) 0.068(7) -0.009(5) 0.033(5) -0.011(5)
N5 0.31(3) 0.094(11) 0.092(11) 0.026(9) -0.021(13) -0.077(14)
C76 0.115(12) 0.087(11) 0.064(9) -0.025(8) 0.037(8) -0.047(10)
C77 0.098(11) 0.072(9) 0.089(10) -0.016(8) 0.044(8) -0.003(8)
N6 0.092(9) 0.167(14) 0.078(8) 0.038(9) 0.022(7) 0.063(9)
C78 0.065(8) 0.078(9) 0.084(9) 0.016(7) 0.044(7) 0.024(7)
C79 0.073(8) 0.064(8) 0.074(8) -0.004(7) 0.025(7) -0.010(6)
N7 0.072(7) 0.048(5) 0.067(6) 0.000(5) 0.021(5) -0.014(5)
C80 0.063(8) 0.057(7) 0.067(8) -0.006(6) 0.028(6) -0.007(6)
C81 0.090(11) 0.067(9) 0.118(12) -0.003(9) 0.019(9) 0.002(8)

loop_
_atom_type_symbol
_atom_type_description
_atom_type_scat_dispersion_real
_atom_type_scat_dispersion_imag
_atom_type_scat_source
C C 0.0033 0.0016 'International Tables Vol C Tables 4.2.6.8 and 6.1.1.4'
H H 0.0000 0.0000 'International Tables Vol C Tables 4.2.6.8 and 6.1.1.4'
N N 0.0061 0.0033 'International Tables Vol C Tables 4.2.6.8 and 6.1.1.4'
O O 0.0106 0.0060 'International Tables Vol C Tables 4.2.6.8 and 6.1.1.4'
Tb Tb -0.1723 4.1537 'International Tables Vol C Tables 4.2.6.8 and 6.1.1.4'

loop_
_geom_angle_atom_site_label_1
_geom_angle_atom_site_label_2
_geom_angle_atom_site_label_3
_geom_angle
_geom_angle_site_symmetry_1
_geom_angle_site_symmetry_3
O1 Tb1 Tb1 35.57(12) 3_777 3_777
O1 Tb1 Tb1 35.05(12) . 3_777
O1 Tb1 O1 70.62(19) 3_777 .
O1 Tb1 O12 69.23(18) 3_777 .
O1 Tb1 O12 102.83(18) . .
O1 Tb1 N1 66.05(19) . .
O1 Tb1 N1 122.05(19) 3_777 .
O1 Tb1 N2 140.12(19) 3_777 .
O1 Tb1 N2 129.66(19) . .
O2 Tb1 Tb1 136.31(13) . 3_777
O2 Tb1 O1 167.74(17) . .
O2 Tb1 O1 101.42(18) . 3_777
O2 Tb1 O12 82.21(18) . .
O2 Tb1 N1 125.9(2) . .
O2 Tb1 N2 62.41(19) . .
O4 Tb1 Tb1 76.88(14) . 3_777
O4 Tb1 O1 83.99(18) . .
O4 Tb1 O1 74.53(18) . 3_777
O4 Tb1 O2 84.87(19) . .
O4 Tb1 O12 138.00(19) . .
O4 Tb1 N1 133.70(19) . .
O4 Tb1 N2 133.58(19) . .
O5 Tb1 Tb1 120.70(14) . 3_777
O5 Tb1 O1 144.10(18) . 3_777
O5 Tb1 O1 91.62(19) . .
O5 Tb1 O2 89.94(19) . .
O5 Tb1 O4 72.71(19) . .
O5 Tb1 O12 146.59(19) . .
O5 Tb1 N1 73.7(2) . .
O5 Tb1 N2 75.2(2) . .
O12 Tb1 Tb1 85.47(13) . 3_777
O12 Tb1 N1 84.77(19) . .
O12 Tb1 N2 72.42(19) . .
N1 Tb1 Tb1 94.17(15) . 3_777
N1 Tb1 N2 63.6(2) . .
N2 Tb1 Tb1 149.40(14) . 3_777
O6 Tb2 O7 71.83(18) . .
O6 Tb2 O8 135.68(19) . .
O6 Tb2 O9 152.38(19) . .
O6 Tb2 O10 71.79(19) . .
O6 Tb2 N3 89.5(2) . .
O6 Tb2 N4 70.7(2) . .
O7 Tb2 O10 129.17(18) . .
O7 Tb2 N3 79.83(19) . .
O7 Tb2 N4 125.6(2) . .
O8 Tb2 O7 152.41(19) . .
O8 Tb2 O9 71.71(19) . .
O8 Tb2 O10 70.84(19) . .
O8 Tb2 N3 99.3(2) . .
O8 Tb2 N4 75.6(2) . .
O9 Tb2 O7 81.02(18) . .
O9 Tb2 O10 132.50(18) . .
O9 Tb2 N3 80.59(19) . .
O9 Tb2 N4 124.5(2) . .
O10 Tb2 N3 133.53(19) . .
O10 Tb2 N4 71.7(2) . .
O11 Tb2 O6 93.0(2) . .
O11 Tb2 O7 76.3(2) . .
O11 Tb2 O8 96.9(2) . .
O11 Tb2 O9 85.24(19) . .
O11 Tb2 O10 71.47(19) . .
O11 Tb2 N3 153.8(2) . .
O11 Tb2 N4 142.8(2) . .
N4 Tb2 N3 62.0(2) . .
Tb1 O1 Tb1 109.38(19) 3_777 .
C2 O1 Tb1 122.4(4) . 3_777
C2 O1 Tb1 120.1(4) . .
C11 O2 Tb1 122.3(5) . .
N4 O3 H3 109.5 . .
C20 O4 Tb1 136.5(5) . .
C22 O5 Tb1 137.2(5) . .
C35 O6 Tb2 136.1(5) . .
C37 O7 Tb2 133.5(5) . .
C50 O8 Tb2 135.5(5) . .
C52 O9 Tb2 134.8(5) . .
C65 O10 Tb2 132.2(5) . .
C67 O11 Tb2 137.2(5) . .
Tb1 O12 H12 108.4 . .
C74 O12 Tb1 143.2(5) . .
C74 O12 H12 108.4 . .
C1 N1 Tb1 118.6(5) . .
C9 N1 Tb1 122.6(5) . .
C9 N1 C1 118.4(6) . .
N3 N2 Tb1 119.8(4) . .
C10 N2 Tb1 120.8(5) . .
C10 N2 N3 119.2(6) . .
N2 N3 Tb2 130.2(5) . .
C11 N3 Tb2 121.5(5) . .
C11 N3 N2 108.3(6) . .
O3 N4 Tb2 118.5(5) . .
C12 N4 Tb2 126.0(5) . .
C12 N4 O3 114.8(6) . .
N1 C1 C2 116.1(7) . .
N1 C1 C6 123.1(7) . .
C6 C1 C2 120.8(7) . .
O1 C2 C1 118.2(7) . .
O1 C2 C3 124.1(7) . .
C3 C2 C1 117.7(7) . .
C2 C3 H3A 119.0 . .
C2 C3 C4 121.9(8) . .
C4 C3 H3A 119.0 . .
C3 C4 H4 119.4 . .
C5 C4 C3 121.2(8) . .
C5 C4 H4 119.4 . .
C4 C5 H5 120.3 . .
C4 C5 C6 119.5(8) . .
C6 C5 H5 120.3 . .
C1 C6 C5 118.8(7) . .
C1 C6 C7 116.9(7) . .
C7 C6 C5 124.2(7) . .
C6 C7 H7 120.1 . .
C8 C7 C6 119.8(7) . .
C8 C7 H7 120.1 . .
C7 C8 H8 120.6 . .
C7 C8 C9 118.9(7) . .
C9 C8 H8 120.6 . .
N1 C9 C8 122.8(7) . .
N1 C9 C10 115.6(7) . .
C8 C9 C10 121.5(7) . .
N2 C10 C9 117.1(7) . .
N2 C10 H10 121.4 . .
C9 C10 H10 121.4 . .
O2 C11 N3 126.9(7) . .
O2 C11 C12 117.0(7) . .
N3 C11 C12 116.1(7) . .
N4 C12 C11 114.0(7) . .
N4 C12 C13 125.8(7) . .
C13 C12 C11 120.1(7) . .
C12 C13 H13A 109.5 . .
C12 C13 H13B 109.5 . .
C12 C13 H13C 109.5 . .
H13A C13 H13B 109.5 . .
H13A C13 H13C 109.5 . .
H13B C13 H13C 109.5 . .
C15 C14 H14 119.5 . .
C15 C14 C19 120.9(8) . .
C19 C14 H14 119.5 . .
C14 C15 H15 119.5 . .
C14 C15 C16 121.0(9) . .
C16 C15 H15 119.5 . .
C15 C16 H16 120.7 . .
C17 C16 C15 118.5(9) . .
C17 C16 H16 120.7 . .
C16 C17 H17 119.5 . .
C16 C17 C18 120.9(8) . .
C18 C17 H17 119.5 . .
C17 C18 H18 119.7 . .
C17 C18 C19 120.5(8) . .
C19 C18 H18 119.7 . .
C14 C19 C18 118.1(8) . .
C14 C19 C20 118.5(7) . .
C18 C19 C20 123.0(7) . .
O4 C20 C19 115.4(7) . .
O4 C20 C21 124.2(8) . .
C21 C20 C19 120.5(7) . .
C20 C21 H21 118.1 . .
C20 C21 C22 123.8(8) . .
C22 C21 H21 118.1 . .
O5 C22 C21 123.9(8) . .
O5 C22 C23 114.5(7) . .
C21 C22 C23 121.5(8) . .
C24 C23 C22 123.0(8) . .
C28 C23 C22 119.0(7) . .
C28 C23 C24 117.9(8) . .
C23 C24 H24 119.9 . .
C25 C24 C23 120.3(9) . .
C25 C24 H24 119.9 . .
C24 C25 H25 119.4 . .
C26 C25 C24 121.3(8) . .
C26 C25 H25 119.4 . .
C25 C26 H26 120.7 . .
C25 C26 C27 118.6(9) . .
C27 C26 H26 120.7 . .
C26 C27 H27 120.1 . .
C28 C27 C26 119.8(10) . .
C28 C27 H27 120.1 . .
C23 C28 H28 118.9 . .
C27 C28 C23 122.3(9) . .
C27 C28 H28 118.9 . .
C30 C29 H29 119.7 . .
C30 C29 C34 120.5(9) . .
C34 C29 H29 119.7 . .
C29 C30 H30 119.5 . .
C31 C30 C29 120.9(9) . .
C31 C30 H30 119.5 . .
C30 C31 H31 120.1 . .
C30 C31 C32 119.9(9) . .
C32 C31 H31 120.1 . .
C31 C32 H32 120.2 . .
C33 C32 C31 119.7(9) . .
C33 C32 H32 120.2 . .
C32 C33 H33 119.3 . .
C32 C33 C34 121.4(9) . .
C34 C33 H33 119.3 . .
C29 C34 C33 117.6(8) . .
C29 C34 C35 123.6(8) . .
C33 C34 C35 118.8(8) . .
O6 C35 C34 115.7(7) . .
O6 C35 C36 123.8(7) . .
C36 C35 C34 120.4(7) . .
C35 C36 H36 118.2 . .
C37 C36 C35 123.7(7) . .
C37 C36 H36 118.2 . .
O7 C37 C36 124.2(7) . .
O7 C37 C38 116.0(7) . .
C36 C37 C38 119.8(7) . .
C39 C38 C37 122.9(7) . .
C39 C38 C43 117.9(8) . .
C43 C38 C37 119.2(8) . .
C38 C39 H39 119.4 . .
C38 C39 C40 121.2(9) . .
C40 C39 H39 119.4 . .
C39 C40 H40 120.1 . .
C41 C40 C39 119.7(10) . .
C41 C40 H40 120.1 . .
C40 C41 H41 120.1 . .
C42 C41 C40 119.7(9) . .
C42 C41 H41 120.1 . .
C41 C42 H42 119.7 . .
C41 C42 C43 120.5(9) . .
C43 C42 H42 119.7 . .
C38 C43 H43 119.5 . .
C42 C43 C38 120.9(9) . .
C42 C43 H43 119.5 . .
C45 C44 H44 119.7 . .
C45 C44 C49 120.5(9) . .
C49 C44 H44 119.7 . .
C44 C45 H45 120.3 . .
C46 C45 C44 119.5(10) . .
C46 C45 H45 120.3 . .
C45 C46 H46 119.5 . .
C47 C46 C45 121.0(9) . .
C47 C46 H46 119.5 . .
C46 C47 H47 119.9 . .
C46 C47 C48 120.1(11) . .
C48 C47 H47 119.9 . .
C47 C48 H48 120.0 . .
C47 C48 C49 120.0(10) . .
C49 C48 H48 120.0 . .
C44 C49 C48 118.9(8) . .
C44 C49 C50 118.1(8) . .
C48 C49 C50 123.0(8) . .
O8 C50 C49 115.6(8) . .
O8 C50 C51 124.3(7) . .
C51 C50 C49 120.1(7) . .
C50 C51 H51 118.7 . .
C50 C51 C52 122.7(7) . .
C52 C51 H51 118.7 . .
O9 C52 C51 125.3(8) . .
O9 C52 C53 114.8(7) . .
C51 C52 C53 119.9(7) . .
C54 C53 C52 121.8(8) . .
C58 C53 C52 120.4(7) . .
C58 C53 C54 117.8(8) . .
C53 C54 H54 119.9 . .
C55 C54 C53 120.2(8) . .
C55 C54 H54 119.9 . .
C54 C55 H55 119.9 . .
C56 C55 C54 120.3(8) . .
C56 C55 H55 119.9 . .
C55 C56 H56 120.0 . .
C55 C56 C57 119.9(9) . .
C57 C56 H56 120.0 . .
C56 C57 H57 120.5 . .
C58 C57 C56 118.9(9) . .
C58 C57 H57 120.5 . .
C53 C58 H58 118.6 . .
C57 C58 C53 122.9(8) . .
C57 C58 H58 118.6 . .
C60 C59 H59 119.4 . .
C64 C59 H59 119.4 . .
C64 C59 C60 121.2(8) . .
C59 C60 H60 120.3 . .
C61 C60 C59 119.3(9) . .
C61 C60 H60 120.3 . .
C60 C61 H61 120.1 . .
C62 C61 C60 119.9(9) . .
C62 C61 H61 120.1 . .
C61 C62 H62 119.4 . .
C61 C62 C63 121.2(9) . .
C63 C62 H62 119.4 . .
C62 C63 H63 120.1 . .
C62 C63 C64 119.7(9) . .
C64 C63 H63 120.1 . .
C59 C64 C63 118.6(8) . .
C59 C64 C65 119.6(7) . .
C63 C64 C65 121.7(8) . .
O10 C65 C64 116.7(7) . .
O10 C65 C66 123.7(8) . .
C66 C65 C64 119.6(7) . .
C65 C66 H66 117.1 . .
C65 C66 C67 125.8(8) . .
C67 C66 H66 117.1 . .
O11 C67 C66 122.5(8) . .
O11 C67 C68 116.8(8) . .
C66 C67 C68 120.7(8) . .
C69 C68 C67 124.0(9) . .
C69 C68 C73 118.5(9) . .
C73 C68 C67 117.5(9) . .
C68 C69 H69 119.6 . .
C70 C69 C68 120.7(12) . .
C70 C69 H69 119.6 . .
C69 C70 H70 119.9 . .
C69 C70 C71 120.2(12) . .
C71 C70 H70 119.9 . .
C70 C71 H71 119.8 . .
C72 C71 C70 120.4(11) . .
C72 C71 H71 119.8 . .
C71 C72 H72 120.2 . .
C71 C72 C73 119.6(12) . .
C73 C72 H72 120.2 . .
C68 C73 H73 119.8 . .
C72 C73 C68 120.5(11) . .
C72 C73 H73 119.8 . .
O12 C74 H74A 109.3 . .
O12 C74 H74B 109.3 . .
O12 C74 C75 111.6(7) . .
H74A C74 H74B 108.0 . .
C75 C74 H74A 109.3 . .
C75 C74 H74B 109.3 . .
C74 C75 H75A 109.5 . .
C74 C75 H75B 109.5 . .
C74 C75 H75C 109.5 . .
H75A C75 H75B 109.5 . .
H75A C75 H75C 109.5 . .
H75B C75 H75C 109.5 . .
N5 C76 C77 161(2) . .
C76 C77 H77A 109.5 . .
C76 C77 H77B 109.5 . .
C76 C77 H77C 109.5 . .
H77A C77 H77B 109.5 . .
H77A C77 H77C 109.5 . .
H77B C77 H77C 109.5 . .
N6 C78 C79 178.7(16) . .
C78 C79 H79A 109.5 . .
C78 C79 H79B 109.5 . .
C78 C79 H79C 109.5 . .
H79A C79 H79B 109.5 . .
H79A C79 H79C 109.5 . .
H79B C79 H79C 109.5 . .
N7 C80 C81 177.0(13) . .
C80 C81 H81A 109.5 . .
C80 C81 H81B 109.5 . .
C80 C81 H81C 109.5 . .
H81A C81 H81B 109.5 . .
H81A C81 H81C 109.5 . .
H81B C81 H81C 109.5 . .

loop_
_geom_bond_atom_site_label_1
_geom_bond_atom_site_label_2
_geom_bond_distance
_geom_bond_site_symmetry_2
Tb1 Tb1 3.8885(8) 3_777
Tb1 O1 2.398(5) .
Tb1 O1 2.368(5) 3_777
Tb1 O2 2.352(5) .
Tb1 O4 2.304(5) .
Tb1 O5 2.303(5) .
Tb1 O12 2.459(5) .
Tb1 N1 2.462(6) .
Tb1 N2 2.544(7) .
Tb2 O6 2.312(5) .
Tb2 O7 2.351(5) .
Tb2 O8 2.318(5) .
Tb2 O9 2.324(5) .
Tb2 O10 2.440(5) .
Tb2 O11 2.287(6) .
Tb2 N3 2.563(6) .
Tb2 N4 2.522(7) .
O1 Tb1 2.367(5) 3_777
O1 C2 1.348(9) .
O2 C11 1.276(9) .
O3 H3 0.8400 .
O3 N4 1.391(8) .
O4 C20 1.271(9) .
O5 C22 1.276(10) .
O6 C35 1.263(9) .
O7 C37 1.270(9) .
O8 C50 1.273(9) .
O9 C52 1.283(9) .
O10 C65 1.277(9) .
O11 C67 1.270(10) .
O12 H12 0.9500 .
O12 C74 1.443(9) .
N1 C1 1.355(9) .
N1 C9 1.342(10) .
N2 N3 1.394(9) .
N2 C10 1.287(10) .
N3 C11 1.320(10) .
N4 C12 1.271(10) .
C1 C2 1.417(11) .
C1 C6 1.415(11) .
C2 C3 1.377(11) .
C3 H3A 0.9500 .
C3 C4 1.401(11) .
C4 H4 0.9500 .
C4 C5 1.354(12) .
C5 H5 0.9500 .
C5 C6 1.429(11) .
C6 C7 1.423(11) .
C7 H7 0.9500 .
C7 C8 1.375(11) .
C8 H8 0.9500 .
C8 C9 1.408(11) .
C9 C10 1.469(11) .
C10 H10 0.9500 .
C11 C12 1.517(11) .
C12 C13 1.481(11) .
C13 H13A 0.9800 .
C13 H13B 0.9800 .
C13 H13C 0.9800 .
C14 H14 0.9500 .
C14 C15 1.371(12) .
C14 C19 1.387(12) .
C15 H15 0.9500 .
C15 C16 1.385(13) .
C16 H16 0.9500 .
C16 C17 1.376(14) .
C17 H17 0.9500 .
C17 C18 1.381(12) .
C18 H18 0.9500 .
C18 C19 1.393(11) .
C19 C20 1.499(11) .
C20 C21 1.393(12) .
C21 H21 0.9500 .
C21 C22 1.394(12) .
C22 C23 1.509(12) .
C23 C24 1.388(11) .
C23 C28 1.377(12) .
C24 H24 0.9500 .
C24 C25 1.383(12) .
C25 H25 0.9500 .
C25 C26 1.378(13) .
C26 H26 0.9500 .
C26 C27 1.387(13) .
C27 H27 0.9500 .
C27 C28 1.374(13) .
C28 H28 0.9500 .
C29 H29 0.9500 .
C29 C30 1.390(13) .
C29 C34 1.390(12) .
C30 H30 0.9500 .
C30 C31 1.360(14) .
C31 H31 0.9500 .
C31 C32 1.384(13) .
C32 H32 0.9500 .
C32 C33 1.380(12) .
C33 H33 0.9500 .
C33 C34 1.401(12) .
C34 C35 1.494(11) .
C35 C36 1.403(11) .
C36 H36 0.9500 .
C36 C37 1.401(11) .
C37 C38 1.501(11) .
C38 C39 1.379(12) .
C38 C43 1.385(11) .
C39 H39 0.9500 .
C39 C40 1.383(13) .
C40 H40 0.9500 .
C40 C41 1.373(14) .
C41 H41 0.9500 .
C41 C42 1.365(14) .
C42 H42 0.9500 .
C42 C43 1.372(13) .
C43 H43 0.9500 .
C44 H44 0.9500 .
C44 C45 1.393(12) .
C44 C49 1.397(12) .
C45 H45 0.9500 .
C45 C46 1.380(16) .
C46 H46 0.9500 .
C46 C47 1.372(16) .
C47 H47 0.9500 .
C47 C48 1.394(14) .
C48 H48 0.9500 .
C48 C49 1.401(12) .
C49 C50 1.486(12) .
C50 C51 1.391(12) .
C51 H51 0.9500 .
C51 C52 1.395(11) .
C52 C53 1.497(11) .
C53 C54 1.411(11) .
C53 C58 1.382(11) .
C54 H54 0.9500 .
C54 C55 1.390(12) .
C55 H55 0.9500 .
C55 C56 1.363(13) .
C56 H56 0.9500 .
C56 C57 1.422(13) .
C57 H57 0.9500 .
C57 C58 1.348(12) .
C58 H58 0.9500 .
C59 H59 0.9500 .
C59 C60 1.406(12) .
C59 C64 1.393(12) .
C60 H60 0.9500 .
C60 C61 1.394(13) .
C61 H61 0.9500 .
C61 C62 1.376(14) .
C62 H62 0.9500 .
C62 C63 1.398(13) .
C63 H63 0.9500 .
C63 C64 1.409(12) .
C64 C65 1.487(12) .
C65 C66 1.395(12) .
C66 H66 0.9500 .
C66 C67 1.410(12) .
C67 C68 1.479(12) .
C68 C69 1.399(14) .
C68 C73 1.400(14) .
C69 H69 0.9500 .
C69 C70 1.378(15) .
C70 H70 0.9500 .
C70 C71 1.384(19) .
C71 H71 0.9500 .
C71 C72 1.380(18) .
C72 H72 0.9500 .
C72 C73 1.397(13) .
C73 H73 0.9500 .
C74 H74A 0.9900 .
C74 H74B 0.9900 .
C74 C75 1.499(13) .
C75 H75A 0.9800 .
C75 H75B 0.9800 .
C75 H75C 0.9800 .
N5 C76 1.090(18) .
C76 C77 1.39(2) .
C77 H77A 0.9800 .
C77 H77B 0.9800 .
C77 H77C 0.9800 .
N6 C78 1.150(16) .
C78 C79 1.443(18) .
C79 H79A 0.9800 .
C79 H79B 0.9800 .
C79 H79C 0.9800 .
N7 C80 1.136(14) .
C80 C81 1.447(18) .
C81 H81A 0.9800 .
C81 H81B 0.9800 .
C81 H81C 0.9800 .

loop_
_geom_hbond_atom_site_label_D
_geom_hbond_atom_site_label_H
_geom_hbond_atom_site_label_A
_geom_hbond_distance_DH
_geom_hbond_distance_HA
_geom_hbond_distance_DA
_geom_hbond_angle_DHA
_geom_hbond_site_symmetry_A
O3 H3 O10 0.84 1.92 2.654(8) 146.1 .
O12 H12 N7 0.95 2.24 3.026(11) 139.3 1_666

loop_
_geom_torsion_atom_site_label_1
_geom_torsion_atom_site_label_2
_geom_torsion_atom_site_label_3
_geom_torsion_atom_site_label_4
_geom_torsion
_geom_torsion_site_symmetry_1
Tb1 O1 C2 C1 136.3(6) 3_777
Tb1 O1 C2 C1 -8.9(8) .
Tb1 O1 C2 C3 -43.2(9) 3_777
Tb1 O1 C2 C3 171.6(6) .
Tb1 O2 C11 N3 -5.1(10) .
Tb1 O2 C11 C12 173.8(4) .
Tb1 O4 C20 C19 -161.1(5) .
Tb1 O4 C20 C21 17.4(13) .
Tb1 O5 C22 C21 -7.5(14) .
Tb1 O5 C22 C23 169.0(5) .
Tb1 O12 C74 C75 -96.2(9) .
Tb1 N1 C1 C2 6.9(9) .
Tb1 N1 C1 C6 -170.5(6) .
Tb1 N1 C9 C8 174.6(6) .
Tb1 N1 C9 C10 -2.7(9) .
Tb1 N2 N3 Tb2 -174.7(3) .
Tb1 N2 N3 C11 4.7(7) .
Tb1 N2 C10 C9 -6.0(9) .
Tb2 O6 C35 C34 -163.6(6) .
Tb2 O6 C35 C36 15.5(13) .
Tb2 O7 C37 C36 -22.3(12) .
Tb2 O7 C37 C38 157.0(5) .
Tb2 O8 C50 C49 156.6(6) .
Tb2 O8 C50 C51 -21.9(12) .
Tb2 O9 C52 C51 15.0(12) .
Tb2 O9 C52 C53 -165.0(5) .
Tb2 O10 C65 C64 166.8(5) .
Tb2 O10 C65 C66 -15.9(12) .
Tb2 O11 C67 C66 24.4(13) .
Tb2 O11 C67 C68 -153.7(6) .
Tb2 N3 C11 O2 179.4(5) .
Tb2 N3 C11 C12 0.5(8) .
Tb2 N4 C12 C11 7.6(9) .
Tb2 N4 C12 C13 -168.5(6) .
O1 C2 C3 C4 -179.2(7) .
O2 C11 C12 N4 176.0(6) .
O2 C11 C12 C13 -7.5(10) .
O3 N4 C12 C11 177.9(6) .
O3 N4 C12 C13 1.7(11) .
O4 C20 C21 C22 -9.6(14) .
O5 C22 C23 C24 -177.4(8) .
O5 C22 C23 C28 -2.4(12) .
O6 C35 C36 C37 5.8(14) .
O7 C37 C38 C39 167.5(8) .
O7 C37 C38 C43 -14.2(12) .
O8 C50 C51 C52 0.2(13) .
O9 C52 C53 C54 139.5(8) .
O9 C52 C53 C58 -39.9(11) .
O10 C65 C66 C67 -4.3(14) .
O11 C67 C68 C69 -160.2(9) .
O11 C67 C68 C73 19.3(12) .
N1 C1 C2 O1 1.1(10) .
N1 C1 C2 C3 -179.4(7) .
N1 C1 C6 C5 178.2(7) .
N1 C1 C6 C7 -4.5(11) .
N1 C9 C10 N2 5.7(10) .
N2 N3 C11 O2 -0.1(10) .
N2 N3 C11 C12 -178.9(6) .
N3 N2 C10 C9 179.3(6) .
N3 C11 C12 N4 -5.0(10) .
N3 C11 C12 C13 171.5(7) .
C1 N1 C9 C8 2.1(11) .
C1 N1 C9 C10 -175.2(6) .
C1 C2 C3 C4 1.3(11) .
C1 C6 C7 C8 2.4(11) .
C2 C1 C6 C5 0.8(11) .
C2 C1 C6 C7 178.1(7) .
C2 C3 C4 C5 0.4(12) .
C3 C4 C5 C6 -1.5(12) .
C4 C5 C6 C1 0.9(11) .
C4 C5 C6 C7 -176.2(8) .
C5 C6 C7 C8 179.6(8) .
C6 C1 C2 O1 178.6(6) .
C6 C1 C2 C3 -1.9(11) .
C6 C7 C8 C9 1.6(12) .
C7 C8 C9 N1 -4.0(12) .
C7 C8 C9 C10 173.1(7) .
C8 C9 C10 N2 -171.7(7) .
C9 N1 C1 C2 179.8(7) .
C9 N1 C1 C6 2.3(11) .
C10 N2 N3 Tb2 0.1(9) .
C10 N2 N3 C11 179.4(7) .
C14 C15 C16 C17 2.2(14) .
C14 C19 C20 O4 -11.5(11) .
C14 C19 C20 C21 170.0(8) .
C15 C14 C19 C18 2.2(13) .
C15 C14 C19 C20 174.8(8) .
C15 C16 C17 C18 -1.6(14) .
C16 C17 C18 C19 1.3(14) .
C17 C18 C19 C14 -1.6(13) .
C17 C18 C19 C20 -173.9(8) .
C18 C19 C20 O4 160.8(8) .
C18 C19 C20 C21 -17.7(12) .
C19 C14 C15 C16 -2.5(14) .
C19 C20 C21 C22 168.8(8) .
C20 C21 C22 O5 4.9(15) .
C20 C21 C22 C23 -171.3(8) .
C21 C22 C23 C24 -0.8(13) .
C21 C22 C23 C28 174.2(9) .
C22 C23 C24 C25 175.9(8) .
C22 C23 C28 C27 -176.5(10) .
C23 C24 C25 C26 -0.1(15) .
C24 C23 C28 C27 -1.3(16) .
C24 C25 C26 C27 -0.4(15) .
C25 C26 C27 C28 0.0(16) .
C26 C27 C28 C23 0.8(18) .
C28 C23 C24 C25 0.9(14) .
C29 C30 C31 C32 -0.7(17) .
C29 C34 C35 O6 -169.5(8) .
C29 C34 C35 C36 11.3(13) .
C30 C29 C34 C33 -0.9(14) .
C30 C29 C34 C35 -179.4(9) .
C30 C31 C32 C33 -0.2(16) .
C31 C32 C33 C34 0.5(14) .
C32 C33 C34 C29 0.1(13) .
C32 C33 C34 C35 178.6(8) .
C33 C34 C35 O6 12.1(12) .
C33 C34 C35 C36 -167.1(8) .
C34 C29 C30 C31 1.2(16) .
C34 C35 C36 C37 -175.1(8) .
C35 C36 C37 O7 -1.9(14) .
C35 C36 C37 C38 178.8(8) .
C36 C37 C38 C39 -13.1(13) .
C36 C37 C38 C43 165.2(8) .
C37 C38 C39 C40 177.8(9) .
C37 C38 C43 C42 -176.5(9) .
C38 C39 C40 C41 -1.2(16) .
C39 C38 C43 C42 1.9(14) .
C39 C40 C41 C42 1.5(16) .
C40 C41 C42 C43 -0.2(16) .
C41 C42 C43 C38 -1.6(15) .
C43 C38 C39 C40 -0.5(14) .
C44 C45 C46 C47 2.3(15) .
C44 C49 C50 O8 -27.5(11) .
C44 C49 C50 C51 151.0(8) .
C45 C44 C49 C48 0.5(13) .
C45 C44 C49 C50 -177.7(8) .
C45 C46 C47 C48 -1.9(16) .
C46 C47 C48 C49 0.8(15) .
C47 C48 C49 C44 -0.1(14) .
C47 C48 C49 C50 178.0(9) .
C48 C49 C50 O8 154.3(8) .
C48 C49 C50 C51 -27.1(12) .
C49 C44 C45 C46 -1.6(14) .
C49 C50 C51 C52 -178.2(8) .
C50 C51 C52 O9 2.9(13) .
C50 C51 C52 C53 -177.2(7) .
C51 C52 C53 C54 -40.5(11) .
C51 C52 C53 C58 140.1(8) .
C52 C53 C54 C55 -178.6(8) .
C52 C53 C58 C57 179.9(8) .
C53 C54 C55 C56 -1.5(13) .
C54 C53 C58 C57 0.5(13) .
C54 C55 C56 C57 0.8(14) .
C55 C56 C57 C58 0.5(14) .
C56 C57 C58 C53 -1.2(14) .
C58 C53 C54 C55 0.9(12) .
C59 C60 C61 C62 1.7(14) .
C59 C64 C65 O10 27.7(12) .
C59 C64 C65 C66 -149.7(8) .
C60 C59 C64 C63 0.4(13) .
C60 C59 C64 C65 177.4(8) .
C60 C61 C62 C63 -0.4(15) .
C61 C62 C63 C64 -0.9(15) .
C62 C63 C64 C59 0.9(14) .
C62 C63 C64 C65 -176.0(9) .
C63 C64 C65 O10 -155.3(8) .
C63 C64 C65 C66 27.2(13) .
C64 C59 C60 C61 -1.7(14) .
C64 C65 C66 C67 173.0(8) .
C65 C66 C67 O11 1.8(14) .
C65 C66 C67 C68 179.9(8) .
C66 C67 C68 C69 21.7(13) .
C66 C67 C68 C73 -158.9(8) .
C67 C68 C69 C70 179.8(10) .
C67 C68 C73 C72 -179.6(8) .
C68 C69 C70 C71 -0.4(18) .
C69 C68 C73 C72 -0.1(14) .
C69 C70 C71 C72 0.2(19) .
C70 C71 C72 C73 0.0(17) .
C71 C72 C73 C68 0.0(15) .
C73 C68 C69 C70 0.3(15) .
